data_4117760
loop_
_publ_author_name
'Mikko V. Leskinen'
'Kai-Tai Yip'
'Arto Valkonen'
'Petri M. Pihko'

_publ_section_title
;
 Palladium-Catalyzed Dehydrogenative \b'-Functionalization of \b-Keto
 Esters with Indoles at Room Temperature
;
_journal_name_full 'Journal of the American Chemical Society'
_journal_page_first 5750
_journal_page_last 5753
_journal_paper_doi 10.1021/ja300684r
_journal_volume 134
_journal_year 2012
_chemical_formula_sum 'C18 H21 N O3'
_chemical_formula_weight 299.36
_chemical_name_systematic
;
 ?
;
_space_group_IT_number 14
_symmetry_cell_setting monoclinic
_symmetry_space_group_name_Hall '-P 2ybc'
_symmetry_space_group_name_H-M 'P 1 21/c 1'
_atom_sites_solution_hydrogens geom
_atom_sites_solution_primary direct
_atom_sites_solution_secondary difmap
_audit_creation_date 2012-01-16T17:12:05-00:00
_audit_creation_method 'WinGX routine CIF_UPDATE'
_cell_angle_alpha 90
_cell_angle_beta 107.817(3)
_cell_angle_gamma 90
_cell_formula_units_Z 4
_cell_length_a 13.9405(4)
_cell_length_b 5.54490(10)
_cell_length_c 21.0383(6)
_cell_measurement_reflns_used 2183
_cell_measurement_temperature 123.0(1)
_cell_measurement_theta_max 74.7749
_cell_measurement_theta_min 3.3272
_cell_volume 1548.24(7)
_computing_structure_refinement 'SHELXL-97 (Sheldrick, 2008)'
_diffrn_ambient_temperature 123.0(1)
_diffrn_detector_area_resol_mean 10.3953
_diffrn_measured_fraction_theta_full 0.978
_diffrn_measured_fraction_theta_max 0.978
_diffrn_measurement_device_type 'SuperNova, Dual, Cu at zero, Atlas'
_diffrn_measurement_method '\w scans'
_diffrn_radiation_monochromator mirror
_diffrn_radiation_source 'SuperNova (Cu) X-ray Source'
_diffrn_radiation_type CuK\a
_diffrn_radiation_wavelength 1.54183
_diffrn_reflns_av_R_equivalents 0.0286
_diffrn_reflns_av_unetI/netI 0.0353
_diffrn_reflns_limit_h_max 16
_diffrn_reflns_limit_h_min -16
_diffrn_reflns_limit_k_max 6
_diffrn_reflns_limit_k_min -4
_diffrn_reflns_limit_l_max 25
_diffrn_reflns_limit_l_min -24
_diffrn_reflns_number 4611
_diffrn_reflns_theta_full 69.97
_diffrn_reflns_theta_max 69.97
_diffrn_reflns_theta_min 3.33
_exptl_absorpt_coefficient_mu 0.702
_exptl_absorpt_correction_type none
_exptl_crystal_colour colorless
_exptl_crystal_density_diffrn 1.284
_exptl_crystal_description block
_exptl_crystal_F_000 640
_exptl_crystal_size_max 0.5
_exptl_crystal_size_mid 0.25
_exptl_crystal_size_min 0.25
_refine_diff_density_max 0.249
_refine_diff_density_min -0.239
_refine_diff_density_rms 0.051
_refine_ls_extinction_method none
_refine_ls_goodness_of_fit_ref 1.024
_refine_ls_hydrogen_treatment constr
_refine_ls_matrix_type full
_refine_ls_number_parameters 203
_refine_ls_number_reflns 2866
_refine_ls_number_restraints 0
_refine_ls_restrained_S_all 1.024
_refine_ls_R_factor_all 0.0512
_refine_ls_R_factor_gt 0.0445
_refine_ls_shift/su_max 0
_refine_ls_shift/su_mean 0
_refine_ls_structure_factor_coef Fsqd
_refine_ls_weighting_details 'calc w=1/[\s^2^(Fo^2^)+(0.0714P)^2^+0.3419P] where P=(Fo^2^+2Fc^2^)/3'
_refine_ls_weighting_scheme calc
_refine_ls_wR_factor_gt 0.1172
_refine_ls_wR_factor_ref 0.1257
_reflns_number_gt 2460
_reflns_number_total 2866
_reflns_threshold_expression >2\s(I)
_cod_data_source_file ja300684r_si_003.cif
_cod_data_source_block oeu-4-121-f2
_cod_database_code 4117760

loop_
_symmetry_equiv_pos_as_xyz
'x, y, z'
'-x, y+1/2, -z+1/2'
'-x, -y, -z'
'x, -y-1/2, z-1/2'

loop_
_atom_site_label
_atom_site_type_symbol
_atom_site_fract_x
_atom_site_fract_y
_atom_site_fract_z
_atom_site_U_iso_or_equiv
_atom_site_adp_type
_atom_site_occupancy
_atom_site_symmetry_multiplicity
_atom_site_calc_flag
_atom_site_refinement_flags
O10 O 0.44092(8) 0.2360(2) 0.24867(5) 0.0277(3) Uani 1 1 d .
O13 O 0.27122(9) 0.8383(2) 0.19371(6) 0.0325(3) Uani 1 1 d .
O11 O 0.33169(9) 0.3393(2) 0.30239(6) 0.0356(3) Uani 1 1 d .
N1 N 0.32750(10) 0.5244(2) -0.03479(6) 0.0249(3) Uani 1 1 d .
C4 C 0.20705(12) 0.0773(3) 0.03685(8) 0.0278(4) Uani 1 1 d .
H1 H 0.2088 0.0293 0.0805 0.033 Uiso 1 1 calc R
C13 C 0.23328(11) 0.6401(3) 0.19052(7) 0.0240(3) Uani 1 1 d .
C3 C 0.33663(11) 0.4349(3) 0.07156(7) 0.0225(3) Uani 1 1 d .
C8 C 0.37108(11) 0.4449(3) 0.14651(7) 0.0229(3) Uani 1 1 d .
H4 H 0.4055 0.6033 0.1603 0.027 Uiso 1 1 calc R
C7A C 0.26109(11) 0.3366(3) -0.03829(7) 0.0240(3) Uani 1 1 d .
C12 C 0.29081(11) 0.4153(3) 0.18220(7) 0.0225(3) Uani 1 1 d .
H6 H 0.242 0.2868 0.1595 0.027 Uiso 1 1 calc R
C9 C 0.44470(12) 0.2448(3) 0.18031(7) 0.0268(3) Uani 1 1 d .
H7A H 0.4238 0.0884 0.1576 0.032 Uiso 1 1 calc R
H7B H 0.5137 0.2829 0.1795 0.032 Uiso 1 1 calc R
C14 C 0.12845(12) 0.6001(3) 0.19514(8) 0.0307(4) Uani 1 1 d .
H8 H 0.1303 0.456 0.2241 0.037 Uiso 1 1 calc R
C3A C 0.26553(11) 0.2731(3) 0.02787(7) 0.0237(3) Uani 1 1 d .
C2 C 0.37304(11) 0.5830(3) 0.03148(7) 0.0233(3) Uani 1 1 d .
C5 C 0.14681(13) -0.0454(3) -0.01832(8) 0.0313(4) Uani 1 1 d .
H11 H 0.1073 -0.1777 -0.0122 0.038 Uiso 1 1 calc R
C6 C 0.14351(12) 0.0234(3) -0.08307(8) 0.0315(4) Uani 1 1 d .
H12 H 0.1015 -0.0629 -0.1202 0.038 Uiso 1 1 calc R
C7 C 0.20036(12) 0.2148(3) -0.09395(8) 0.0286(3) Uani 1 1 d .
H13 H 0.198 0.2613 -0.1379 0.034 Uiso 1 1 calc R
C15 C 0.05812(14) 0.5425(4) 0.12470(11) 0.0453(5) Uani 1 1 d .
H14A H -0.0091 0.5025 0.1272 0.068 Uiso 1 1 calc R
H14B H 0.0851 0.4052 0.1063 0.068 Uiso 1 1 calc R
H14C H 0.0536 0.6834 0.0958 0.068 Uiso 1 1 calc R
C17 C 0.44964(12) 0.7791(3) 0.04973(8) 0.0274(3) Uani 1 1 d .
H15A H 0.4169 0.9346 0.0351 0.041 Uiso 1 1 calc R
H15B H 0.5014 0.7504 0.0279 0.041 Uiso 1 1 calc R
H15C H 0.481 0.7812 0.0983 0.041 Uiso 1 1 calc R
C11 C 0.35286(12) 0.3276(3) 0.25125(8) 0.0258(3) Uani 1 1 d .
C1 C 0.34518(13) 0.6435(3) -0.09199(8) 0.0309(4) Uani 1 1 d .
H17A H 0.3284 0.5327 -0.1301 0.046 Uiso 1 1 calc R
H17B H 0.4162 0.6901 -0.0807 0.046 Uiso 1 1 calc R
H17C H 0.3027 0.7877 -0.1036 0.046 Uiso 1 1 calc R
C16 C 0.09090(14) 0.8139(4) 0.22605(10) 0.0404(4) Uani 1 1 d .
H18A H 0.1364 0.8422 0.2712 0.061 Uiso 1 1 calc R
H18B H 0.023 0.7798 0.2283 0.061 Uiso 1 1 calc R
H18C H 0.089 0.9577 0.1986 0.061 Uiso 1 1 calc R

loop_
_atom_site_aniso_label
_atom_site_aniso_U_11
_atom_site_aniso_U_22
_atom_site_aniso_U_33
_atom_site_aniso_U_23
_atom_site_aniso_U_13
_atom_site_aniso_U_12
O10 0.0293(6) 0.0282(6) 0.0232(5) 0.0048(4) 0.0046(4) 0.0053(4)
O13 0.0384(6) 0.0193(6) 0.0402(7) 0.0000(5) 0.0126(5) -0.0008(5)
O11 0.0437(7) 0.0393(7) 0.0260(6) 0.0083(5) 0.0138(5) 0.0067(5)
N1 0.0285(6) 0.0250(6) 0.0218(6) 0.0014(5) 0.0084(5) 0.0030(5)
C4 0.0308(8) 0.0249(8) 0.0257(8) 0.0009(6) 0.0057(6) -0.0001(6)
C13 0.0301(8) 0.0201(7) 0.0200(7) 0.0012(5) 0.0049(6) 0.0026(6)
C3 0.0243(7) 0.0190(7) 0.0233(7) 0.0017(5) 0.0056(6) 0.0029(5)
C8 0.0249(7) 0.0206(7) 0.0218(7) 0.0006(5) 0.0050(6) -0.0005(6)
C7A 0.0237(7) 0.0232(7) 0.0242(7) 0.0018(6) 0.0061(6) 0.0056(6)
C12 0.0244(7) 0.0193(7) 0.0220(7) 0.0012(5) 0.0042(6) 0.0001(6)
C9 0.0271(7) 0.0295(8) 0.0223(7) 0.0018(6) 0.0054(6) 0.0050(6)
C14 0.0313(8) 0.0258(8) 0.0363(9) 0.0007(7) 0.0121(7) 0.0026(6)
C3A 0.0245(7) 0.0214(7) 0.0237(7) 0.0000(6) 0.0054(6) 0.0045(6)
C2 0.0246(7) 0.0216(7) 0.0243(7) 0.0017(6) 0.0084(6) 0.0044(6)
C5 0.0318(8) 0.0257(8) 0.0332(8) -0.0033(6) 0.0053(7) -0.0024(6)
C6 0.0292(8) 0.0311(8) 0.0295(8) -0.0072(7) 0.0017(6) 0.0027(7)
C7 0.0281(8) 0.0325(8) 0.0225(7) -0.0004(6) 0.0038(6) 0.0066(6)
C15 0.0277(9) 0.0452(11) 0.0570(12) -0.0160(9) 0.0042(8) 0.0031(8)
C17 0.0312(8) 0.0228(7) 0.0299(8) 0.0010(6) 0.0119(6) -0.0005(6)
C11 0.0302(8) 0.0207(7) 0.0250(8) 0.0026(6) 0.0064(6) 0.0004(6)
C1 0.0390(9) 0.0303(8) 0.0259(8) 0.0055(6) 0.0135(7) 0.0055(7)
C16 0.0378(9) 0.0420(10) 0.0433(10) -0.0062(8) 0.0153(8) 0.0069(8)

loop_
_atom_type_symbol
_atom_type_description
_atom_type_scat_dispersion_real
_atom_type_scat_dispersion_imag
_atom_type_scat_source
C C 0.0181 0.0091 'International Tables Vol C Tables 4.2.6.8 and 6.1.1.4'
H H 0 0 'International Tables Vol C Tables 4.2.6.8 and 6.1.1.4'
N N 0.0311 0.018 'International Tables Vol C Tables 4.2.6.8 and 6.1.1.4'
O O 0.0492 0.0322 'International Tables Vol C Tables 4.2.6.8 and 6.1.1.4'

loop_
_geom_angle_atom_site_label_1
_geom_angle_atom_site_label_2
_geom_angle_atom_site_label_3
_geom_angle
C11 O10 C9 109.67(11)
C7A N1 C2 108.96(12)
C7A N1 C1 125.28(13)
C2 N1 C1 125.76(14)
C5 C4 C3A 119.66(15)
C5 C4 H1 120.2
C3A C4 H1 120.2
O13 C13 C14 122.94(14)
O13 C13 C12 120.85(14)
C14 C13 C12 116.21(13)
C2 C3 C3A 106.90(13)
C2 C3 C8 124.06(14)
C3A C3 C8 129.01(13)
C3 C8 C9 114.47(12)
C3 C8 C12 117.56(12)
C9 C8 C12 100.41(11)
C3 C8 H4 107.9
C9 C8 H4 107.9
C12 C8 H4 107.9
N1 C7A C7 129.52(14)
N1 C7A C3A 107.92(13)
C7 C7A C3A 122.52(15)
C13 C12 C11 108.48(12)
C13 C12 C8 117.23(12)
C11 C12 C8 102.36(12)
C13 C12 H6 109.5
C11 C12 H6 109.5
C8 C12 H6 109.5
O10 C9 C8 105.14(12)
O10 C9 H7A 110.7
C8 C9 H7A 110.7
O10 C9 H7B 110.7
C8 C9 H7B 110.7
H7A C9 H7B 108.8
C13 C14 C16 112.30(14)
C13 C14 C15 108.20(14)
C16 C14 C15 111.85(15)
C13 C14 H8 108.1
C16 C14 H8 108.1
C15 C14 H8 108.1
C4 C3A C7A 118.10(14)
C4 C3A C3 135.23(14)
C7A C3A C3 106.64(13)
C3 C2 N1 109.56(13)
C3 C2 C17 130.20(14)
N1 C2 C17 120.23(13)
C4 C5 C6 120.79(16)
C4 C5 H11 119.6
C6 C5 H11 119.6
C7 C6 C5 121.26(15)
C7 C6 H12 119.4
C5 C6 H12 119.4
C6 C7 C7A 117.67(15)
C6 C7 H13 121.2
C7A C7 H13 121.2
C14 C15 H14A 109.5
C14 C15 H14B 109.5
H14A C15 H14B 109.5
C14 C15 H14C 109.5
H14A C15 H14C 109.5
H14B C15 H14C 109.5
C2 C17 H15A 109.5
C2 C17 H15B 109.5
H15A C17 H15B 109.5
C2 C17 H15C 109.5
H15A C17 H15C 109.5
H15B C17 H15C 109.5
O11 C11 O10 122.27(14)
O11 C11 C12 127.79(15)
O10 C11 C12 109.91(12)
N1 C1 H17A 109.5
N1 C1 H17B 109.5
H17A C1 H17B 109.5
N1 C1 H17C 109.5
H17A C1 H17C 109.5
H17B C1 H17C 109.5
C14 C16 H18A 109.5
C14 C16 H18B 109.5
H18A C16 H18B 109.5
C14 C16 H18C 109.5
H18A C16 H18C 109.5
H18B C16 H18C 109.5

loop_
_geom_bond_atom_site_label_1
_geom_bond_atom_site_label_2
_geom_bond_distance
O10 C11 1.345(2)
O10 C9 1.4559(18)
O13 C13 1.213(2)
O11 C11 1.201(2)
N1 C7A 1.380(2)
N1 C2 1.3823(19)
N1 C1 1.458(2)
C4 C5 1.385(2)
C4 C3A 1.405(2)
C4 H1 0.95
C13 C14 1.510(2)
C13 C12 1.521(2)
C3 C2 1.380(2)
C3 C3A 1.440(2)
C3 C8 1.502(2)
C8 C9 1.531(2)
C8 C12 1.535(2)
C8 H4 1
C7A C7 1.392(2)
C7A C3A 1.419(2)
C12 C11 1.525(2)
C12 H6 1
C9 H7A 0.99
C9 H7B 0.99
C14 C16 1.520(2)
C14 C15 1.539(2)
C14 H8 1
C2 C17 1.489(2)
C5 C6 1.402(2)
C5 H11 0.95
C6 C7 1.385(2)
C6 H12 0.95
C7 H13 0.95
C15 H14A 0.98
C15 H14B 0.98
C15 H14C 0.98
C17 H15A 0.98
C17 H15B 0.98
C17 H15C 0.98
C1 H17A 0.98
C1 H17B 0.98
C1 H17C 0.98
C16 H18A 0.98
C16 H18B 0.98
C16 H18C 0.98

loop_
_geom_torsion_atom_site_label_1
_geom_torsion_atom_site_label_2
_geom_torsion_atom_site_label_3
_geom_torsion_atom_site_label_4
_geom_torsion
C2 C3 C8 C9 -102.53(17)
C3A C3 C8 C9 75.0(2)
C2 C3 C8 C12 139.99(15)
C3A C3 C8 C12 -42.5(2)
C2 N1 C7A C7 -178.50(15)
C1 N1 C7A C7 2.4(3)
C2 N1 C7A C3A -0.58(16)
C1 N1 C7A C3A -179.64(13)
O13 C13 C12 C11 87.41(17)
C14 C13 C12 C11 -92.01(15)
O13 C13 C12 C8 -27.8(2)
C14 C13 C12 C8 152.79(13)
C3 C8 C12 C13 -84.83(16)
C9 C8 C12 C13 150.35(13)
C3 C8 C12 C11 156.63(12)
C9 C8 C12 C11 31.82(14)
C11 O10 C9 C8 23.52(16)
C3 C8 C9 O10 -161.03(12)
C12 C8 C9 O10 -34.13(14)
O13 C13 C14 C16 -18.7(2)
C12 C13 C14 C16 160.72(14)
O13 C13 C14 C15 105.25(18)
C12 C13 C14 C15 -75.35(17)
C5 C4 C3A C7A -0.6(2)
C5 C4 C3A C3 -178.18(16)
N1 C7A C3A C4 -177.21(13)
C7 C7A C3A C4 0.9(2)
N1 C7A C3A C3 1.04(16)
C7 C7A C3A C3 179.14(14)
C2 C3 C3A C4 176.70(17)
C8 C3 C3A C4 -1.2(3)
C2 C3 C3A C7A -1.11(16)
C8 C3 C3A C7A -178.97(14)
C3A C3 C2 N1 0.78(17)
C8 C3 C2 N1 178.77(13)
C3A C3 C2 C17 -178.48(15)
C8 C3 C2 C17 -0.5(2)
C7A N1 C2 C3 -0.14(17)
C1 N1 C2 C3 178.92(14)
C7A N1 C2 C17 179.21(13)
C1 N1 C2 C17 -1.7(2)
C3A C4 C5 C6 0.0(2)
C4 C5 C6 C7 0.2(3)
C5 C6 C7 C7A 0.1(2)
N1 C7A C7 C6 177.02(15)
C3A C7A C7 C6 -0.6(2)
C9 O10 C11 O11 179.74(15)
C9 O10 C11 C12 -2.01(16)
C13 C12 C11 O11 33.6(2)
C8 C12 C11 O11 158.16(16)
C13 C12 C11 O10 -144.52(12)
C8 C12 C11 O10 -19.97(15)
